data_7219910
loop_
_publ_author_name
'Lodinsk\'y, Jakub'
'Vinkl\'arek, Jarom\'ir'
'Dost\'al, Libor'
'R\%u\<zi\<ckov\'a, Zde\<nka'
'Honz\'i\<cek, Jan'

_publ_section_title
;
 Stabilization of \h3-indenyl compounds by sterically demanding
 N,N-chelating ligands in the molybdenum coordination sphere
;
_journal_issue 34
_journal_name_full 'RSC Adv.'
_journal_page_first 27140
_journal_paper_doi 10.1039/C5RA01450F
_journal_volume 5
_journal_year 2015
_chemical_formula_moiety 'C19 H17 Cl Mo N2 O2'
_chemical_formula_sum 'C19 H17 Cl Mo N2 O2'
_chemical_formula_weight 436.74
_chemical_name_systematic
; 
 ? 
;
_space_group_IT_number 2
_symmetry_cell_setting triclinic
_symmetry_space_group_name_Hall '-P 1'
_symmetry_space_group_name_H-M 'P -1'
_atom_sites_solution_hydrogens geom
_atom_sites_solution_primary direct
_atom_sites_solution_secondary difmap
_audit_creation_method SHELXL-97
_audit_update_record
;
2015-01-21 deposited with the CCDC.
2015-03-11 downloaded from the CCDC.
;
_cell_angle_alpha 85.912(4)
_cell_angle_beta 82.923(3)
_cell_angle_gamma 72.940(6)
_cell_formula_units_Z 2
_cell_length_a 7.8081(7)
_cell_length_b 10.0351(7)
_cell_length_c 11.3880(3)
_cell_measurement_reflns_used 20251
_cell_measurement_temperature 150(1)
_cell_measurement_theta_max 30.5
_cell_measurement_theta_min 1
_cell_volume 845.96(10)
_computing_cell_refinement 'COLLECT and DENZO'
_computing_data_collection 'COLLECT (Hooft, 1998) and DENZO (Otwinowski & Minor, 1997)'
_computing_data_reduction 'COLLECT and DENZO'
_computing_molecular_graphics 'PLATON (Spek, 2003)'
_computing_publication_material 'SHELXL-97 (Sheldrick, 2008)'
_computing_structure_refinement 'SHELXL-97 (Sheldrick, 1997)'
_computing_structure_solution 'SIR92 (Altomare et al., 1994)'
_diffrn_ambient_temperature 150(1)
_diffrn_detector_area_resol_mean 9.091
_diffrn_measured_fraction_theta_full 0.994
_diffrn_measured_fraction_theta_max 0.994
_diffrn_measurement_device_type 'Bruker Nonius KappaCCD area detector'
_diffrn_measurement_method '\f and \w scans to fill the Ewald sphere'
_diffrn_radiation_monochromator graphite
_diffrn_radiation_source 'fine-focus sealed tube'
_diffrn_radiation_type MoK\a
_diffrn_radiation_wavelength 0.71073
_diffrn_reflns_av_R_equivalents 0.0328
_diffrn_reflns_av_sigmaI/netI 0.0214
_diffrn_reflns_limit_h_max 11
_diffrn_reflns_limit_h_min -11
_diffrn_reflns_limit_k_max 14
_diffrn_reflns_limit_k_min -14
_diffrn_reflns_limit_l_max 16
_diffrn_reflns_limit_l_min -16
_diffrn_reflns_number 20154
_diffrn_reflns_theta_full 30.50
_diffrn_reflns_theta_max 30.50
_diffrn_reflns_theta_min 2.95
_diffrn_standards_number 0
_exptl_absorpt_coefficient_mu 0.948
_exptl_absorpt_correction_T_max 0.906
_exptl_absorpt_correction_T_min 0.779
_exptl_absorpt_correction_type integration
_exptl_absorpt_process_details
;
Gaussian integration (Coppens, 1970)
;
_exptl_crystal_colour 'dark orange'
_exptl_crystal_density_diffrn 1.715
_exptl_crystal_density_method 'not measured'
_exptl_crystal_description block
_exptl_crystal_F_000 440
_exptl_crystal_size_max 0.33
_exptl_crystal_size_mid 0.32
_exptl_crystal_size_min 0.12
_refine_diff_density_max 0.526
_refine_diff_density_min -0.584
_refine_diff_density_rms 0.089
_refine_ls_extinction_method none
_refine_ls_goodness_of_fit_ref 1.119
_refine_ls_hydrogen_treatment constr
_refine_ls_matrix_type full
_refine_ls_number_parameters 226
_refine_ls_number_reflns 5133
_refine_ls_number_restraints 0
_refine_ls_restrained_S_all 1.119
_refine_ls_R_factor_all 0.0227
_refine_ls_R_factor_gt 0.0195
_refine_ls_shift/su_max 0.002
_refine_ls_shift/su_mean 0.000
_refine_ls_structure_factor_coef Fsqd
_refine_ls_weighting_details 'calc w=1/[\s^2^(Fo^2^)+(0.0177P)^2^+0.5247P] where P=(Fo^2^+2Fc^2^)/3'
_refine_ls_weighting_scheme calc
_refine_ls_wR_factor_gt 0.0481
_refine_ls_wR_factor_ref 0.0501
_reflns_number_gt 4847
_reflns_number_total 5133
_reflns_threshold_expression >2sigma(I)
_cod_data_source_file c5ra01450f1.cif
_cod_data_source_block shelxl
_cod_original_cell_volume 845.95(10)
_cod_database_code 7219910

loop_
_symmetry_equiv_pos_as_xyz
'x, y, z'
'-x, -y, -z'

loop_
_atom_site_label
_atom_site_type_symbol
_atom_site_fract_x
_atom_site_fract_y
_atom_site_fract_z
_atom_site_U_iso_or_equiv
_atom_site_adp_type
_atom_site_occupancy
_atom_site_symmetry_multiplicity
_atom_site_calc_flag
_atom_site_refinement_flags
Mo1 Mo 0.544492(14) 0.772818(10) 0.297910(9) 0.01169(3) Uani 1 1 d .
Cl1 Cl 0.71251(4) 0.81656(4) 0.10612(3) 0.01911(6) Uani 1 1 d .
C2 C 0.40925(19) 0.67812(14) 0.44917(12) 0.0180(2) Uani 1 1 d .
H2 H 0.4047 0.5880 0.4397 0.022 Uiso 1 1 d R
C13 C 0.26798(17) 0.71614(14) 0.12352(11) 0.0160(2) Uani 1 1 d .
N2 N 0.41114(14) 0.66056(11) 0.18350(10) 0.01368(19) Uani 1 1 d .
O1 O 0.76594(17) 0.93428(13) 0.40706(12) 0.0313(3) Uani 1 1 d .
C4 C 0.89513(17) 0.49612(13) 0.31295(11) 0.0152(2) Uani 1 1 d .
N1 N 0.72970(14) 0.54897(11) 0.27885(9) 0.01304(19) Uani 1 1 d .
C1 C 0.5546(2) 0.70524(15) 0.49666(12) 0.0201(3) Uani 1 1 d .
H1A H 0.6528 0.6250 0.5164 0.024 Uiso 1 1 d R
H1B H 0.5245 0.7791 0.5528 0.024 Uiso 1 1 d R
C7 C 0.73186(18) 0.31418(13) 0.23459(11) 0.0161(2) Uani 1 1 d .
C10 C 0.40871(18) 0.42860(14) 0.13332(11) 0.0158(2) Uani 1 1 d .
C16 C 0.99068(18) 0.59301(14) 0.35003(13) 0.0182(2) Uani 1 1 d .
H16A H 0.9738 0.6728 0.2963 0.022 Uiso 1 1 d R
H16B H 1.1170 0.5458 0.3491 0.022 Uiso 1 1 d R
H16C H 0.9420 0.6227 0.4286 0.022 Uiso 1 1 d R
C9 C 0.4899(2) 0.28126(14) 0.13769(12) 0.0191(3) Uani 1 1 d .
H9 H 0.4349 0.2231 0.1066 0.023 Uiso 1 1 d R
C14 C 0.48478(17) 0.51832(13) 0.18504(11) 0.0134(2) Uani 1 1 d .
C3 C 0.27243(19) 0.79683(14) 0.41693(12) 0.0191(2) Uani 1 1 d .
H3A H 0.2346 0.8728 0.4713 0.023 Uiso 1 1 d R
H3B H 0.1745 0.7808 0.3806 0.023 Uiso 1 1 d R
C18 C 0.68519(19) 0.87050(14) 0.36962(12) 0.0186(2) Uani 1 1 d .
C11 C 0.25410(18) 0.49008(15) 0.07450(12) 0.0188(2) Uani 1 1 d .
H11 H 0.1989 0.4345 0.0400 0.023 Uiso 1 1 d R
O2 O 0.31075(15) 1.08161(11) 0.29884(11) 0.0281(2) Uani 1 1 d .
C6 C 0.90172(19) 0.26133(14) 0.27671(13) 0.0200(3) Uani 1 1 d .
H6 H 0.9581 0.1658 0.2795 0.024 Uiso 1 1 d R
C8 C 0.6450(2) 0.22567(14) 0.18752(12) 0.0191(3) Uani 1 1 d .
H8 H 0.6961 0.1295 0.1906 0.023 Uiso 1 1 d R
C15 C 0.65122(17) 0.45939(13) 0.23591(11) 0.0132(2) Uani 1 1 d .
C5 C 0.98361(19) 0.35236(14) 0.31248(13) 0.0198(3) Uani 1 1 d .
H5 H 1.0984 0.3190 0.3370 0.024 Uiso 1 1 d R
C17 C 0.1909(2) 0.87110(15) 0.11366(14) 0.0234(3) Uani 1 1 d .
H17A H 0.1405 0.9060 0.1905 0.028 Uiso 1 1 d R
H17B H 0.0983 0.8943 0.0612 0.028 Uiso 1 1 d R
H17C H 0.2844 0.9125 0.0830 0.028 Uiso 1 1 d R
C12 C 0.18690(18) 0.63165(15) 0.06865(12) 0.0189(2) Uani 1 1 d .
H12 H 0.0864 0.6728 0.0286 0.023 Uiso 1 1 d R
C19 C 0.39453(18) 0.96572(14) 0.29588(13) 0.0181(2) Uani 1 1 d .

loop_
_atom_site_aniso_label
_atom_site_aniso_U_11
_atom_site_aniso_U_22
_atom_site_aniso_U_33
_atom_site_aniso_U_23
_atom_site_aniso_U_13
_atom_site_aniso_U_12
Mo1 0.01176(5) 0.00994(5) 0.01321(5) -0.00176(3) -0.00119(3) -0.00263(3)
Cl1 0.01820(14) 0.02255(15) 0.01683(14) 0.00027(11) 0.00036(11) -0.00737(12)
C2 0.0220(6) 0.0164(6) 0.0161(6) -0.0014(5) 0.0024(5) -0.0080(5)
C13 0.0124(5) 0.0198(6) 0.0145(5) -0.0011(4) -0.0012(4) -0.0028(4)
N2 0.0121(5) 0.0147(5) 0.0138(5) -0.0015(4) -0.0010(4) -0.0032(4)
O1 0.0338(6) 0.0278(6) 0.0387(7) -0.0106(5) -0.0071(5) -0.0151(5)
C4 0.0143(5) 0.0160(5) 0.0145(5) -0.0012(4) -0.0018(4) -0.0030(4)
N1 0.0138(5) 0.0128(4) 0.0126(5) -0.0015(4) -0.0023(4) -0.0033(4)
C1 0.0240(7) 0.0214(6) 0.0153(6) -0.0006(5) -0.0018(5) -0.0073(5)
C7 0.0193(6) 0.0136(5) 0.0146(5) -0.0022(4) -0.0005(4) -0.0039(4)
C10 0.0169(6) 0.0187(6) 0.0138(5) -0.0034(4) 0.0008(4) -0.0087(5)
C16 0.0146(6) 0.0200(6) 0.0208(6) -0.0016(5) -0.0050(5) -0.0048(5)
C9 0.0253(7) 0.0171(6) 0.0182(6) -0.0038(5) -0.0003(5) -0.0110(5)
C14 0.0132(5) 0.0148(5) 0.0119(5) -0.0017(4) -0.0001(4) -0.0039(4)
C3 0.0180(6) 0.0189(6) 0.0205(6) -0.0044(5) 0.0029(5) -0.0067(5)
C18 0.0198(6) 0.0156(6) 0.0200(6) -0.0030(5) -0.0013(5) -0.0042(5)
C11 0.0167(6) 0.0265(7) 0.0166(6) -0.0047(5) -0.0013(5) -0.0106(5)
O2 0.0241(5) 0.0139(4) 0.0421(7) -0.0002(4) -0.0005(5) -0.0006(4)
C6 0.0217(6) 0.0134(5) 0.0220(6) -0.0022(5) -0.0040(5) 0.0004(5)
C8 0.0267(7) 0.0129(5) 0.0186(6) -0.0026(5) -0.0009(5) -0.0072(5)
C15 0.0142(5) 0.0138(5) 0.0115(5) -0.0022(4) -0.0002(4) -0.0041(4)
C5 0.0163(6) 0.0176(6) 0.0228(6) -0.0019(5) -0.0050(5) 0.0007(5)
C17 0.0205(6) 0.0203(6) 0.0271(7) 0.0006(5) -0.0091(5) 0.0000(5)
C12 0.0136(6) 0.0263(7) 0.0171(6) -0.0027(5) -0.0021(4) -0.0055(5)
C19 0.0159(6) 0.0157(6) 0.0224(6) -0.0012(5) -0.0006(5) -0.0045(5)

loop_
_atom_type_symbol
_atom_type_description
_atom_type_scat_dispersion_real
_atom_type_scat_dispersion_imag
_atom_type_scat_source
C C 0.0033 0.0016 'International Tables Vol C Tables 4.2.6.8 and 6.1.1.4'
H H 0.0000 0.0000 'International Tables Vol C Tables 4.2.6.8 and 6.1.1.4'
O O 0.0106 0.0060 'International Tables Vol C Tables 4.2.6.8 and 6.1.1.4'
N N 0.0061 0.0033 'International Tables Vol C Tables 4.2.6.8 and 6.1.1.4'
Cl Cl 0.1484 0.1585 'International Tables Vol C Tables 4.2.6.8 and 6.1.1.4'
Mo Mo -1.6832 0.6857 'International Tables Vol C Tables 4.2.6.8 and 6.1.1.4'

loop_
_exptl_crystal_face_index_h
_exptl_crystal_face_index_k
_exptl_crystal_face_index_l
_exptl_crystal_face_perp_dist
0 0 1 0.152
0 0 -1 0.121
0 -1 0 0.050
0 1 0 0.060
1 0 0 0.127
-1 0 0 0.085
1 0 -1 0.088

loop_
_geom_angle_atom_site_label_1
_geom_angle_atom_site_label_2
_geom_angle_atom_site_label_3
_geom_angle
C19 Mo1 C18 76.75(6)
C19 Mo1 C2 102.37(5)
C18 Mo1 C2 104.82(6)
C19 Mo1 N1 173.81(5)
C18 Mo1 N1 104.60(5)
C2 Mo1 N1 83.21(4)
C19 Mo1 N2 104.53(5)
C18 Mo1 N2 169.93(5)
C2 Mo1 N2 84.77(5)
N1 Mo1 N2 73.06(4)
C19 Mo1 C1 105.32(6)
C18 Mo1 C1 70.53(5)
C2 Mo1 C1 36.35(5)
N1 Mo1 C1 80.75(5)
N2 Mo1 C1 118.06(4)
C19 Mo1 C3 68.96(5)
C18 Mo1 C3 108.52(5)
C2 Mo1 C3 35.97(5)
N1 Mo1 C3 115.76(4)
N2 Mo1 C3 81.00(4)
C1 Mo1 C3 61.80(5)
C19 Mo1 Cl1 90.38(4)
C18 Mo1 Cl1 86.26(4)
C2 Mo1 Cl1 164.64(4)
N1 Mo1 Cl1 83.71(3)
N2 Mo1 Cl1 83.75(3)
C1 Mo1 Cl1 147.56(4)
C3 Mo1 Cl1 150.07(4)
C3 C2 C1 115.51(12)
C3 C2 Mo1 76.72(8)
C1 C2 Mo1 75.99(8)
C3 C2 H2 122.2
C1 C2 H2 122.2
Mo1 C2 H2 116.1
N2 C13 C12 121.58(12)
N2 C13 C17 119.75(12)
C12 C13 C17 118.67(12)
C13 N2 C14 118.19(11)
C13 N2 Mo1 127.97(9)
C14 N2 Mo1 113.71(8)
N1 C4 C5 121.88(12)
N1 C4 C16 119.21(11)
C5 C4 C16 118.90(12)
C4 N1 C15 118.04(11)
C4 N1 Mo1 127.69(9)
C15 N1 Mo1 114.04(8)
C2 C1 Mo1 67.66(7)
C2 C1 H1A 116.9
Mo1 C1 H1A 117.0
C2 C1 H1B 116.9
Mo1 C1 H1B 116.9
H1A C1 H1B 113.9
C6 C7 C15 117.73(12)
C6 C7 C8 121.89(12)
C15 C7 C8 120.34(12)
C14 C10 C11 117.61(12)
C14 C10 C9 120.63(12)
C11 C10 C9 121.73(12)
C4 C16 H16A 109.4
C4 C16 H16B 109.7
H16A C16 H16B 109.5
C4 C16 H16C 109.3
H16A C16 H16C 109.5
H16B C16 H16C 109.5
C8 C9 C10 120.57(12)
C8 C9 H9 119.8
C10 C9 H9 119.6
N2 C14 C10 122.72(12)
N2 C14 C15 118.54(11)
C10 C14 C15 118.65(11)
C2 C3 Mo1 67.31(7)
C2 C3 H3A 116.9
Mo1 C3 H3A 117.0
C2 C3 H3B 116.9
Mo1 C3 H3B 117.0
H3A C3 H3B 114.0
O1 C18 Mo1 176.05(13)
C12 C11 C10 119.24(12)
C12 C11 H11 120.4
C10 C11 H11 120.3
C5 C6 C7 119.10(12)
C5 C6 H6 120.4
C7 C6 H6 120.5
C9 C8 C7 120.32(12)
C9 C8 H8 119.9
C7 C8 H8 119.8
N1 C15 C7 122.65(12)
N1 C15 C14 117.95(11)
C7 C15 C14 119.32(11)
C6 C5 C4 120.39(13)
C6 C5 H5 119.9
C4 C5 H5 119.7
C13 C17 H17A 109.4
C13 C17 H17B 109.5
H17A C17 H17B 109.5
C13 C17 H17C 109.5
H17A C17 H17C 109.5
H17B C17 H17C 109.5
C11 C12 C13 120.52(13)
C11 C12 H12 119.6
C13 C12 H12 119.9
O2 C19 Mo1 176.49(13)

loop_
_geom_bond_atom_site_label_1
_geom_bond_atom_site_label_2
_geom_bond_distance
Mo1 C19 1.9466(14)
Mo1 C18 1.9498(14)
Mo1 C2 2.2119(13)
Mo1 N1 2.2957(11)
Mo1 N2 2.2983(11)
Mo1 C1 2.3201(14)
Mo1 C3 2.3333(14)
Mo1 Cl1 2.4858(3)
C2 C3 1.408(2)
C2 C1 1.417(2)
C2 H2 0.9300
C13 N2 1.3398(16)
C13 C12 1.4135(19)
C13 C17 1.4951(19)
N2 C14 1.3732(16)
O1 C18 1.1536(18)
C4 N1 1.3390(16)
C4 C5 1.4050(18)
C4 C16 1.4973(18)
N1 C15 1.3721(16)
C1 H1A 0.9700
C1 H1B 0.9700
C7 C6 1.4064(19)
C7 C15 1.4080(17)
C7 C8 1.4307(19)
C10 C14 1.4092(18)
C10 C11 1.4107(19)
C10 C9 1.4275(19)
C16 H16A 0.9600
C16 H16B 0.9600
C16 H16C 0.9601
C9 C8 1.352(2)
C9 H9 0.9300
C14 C15 1.4352(17)
C3 H3A 0.9701
C3 H3B 0.9700
C11 C12 1.362(2)
C11 H11 0.9301
O2 C19 1.1555(17)
C6 C5 1.367(2)
C6 H6 0.9301
C8 H8 0.9300
C5 H5 0.9300
C17 H17A 0.9601
C17 H17B 0.9600
C17 H17C 0.9601
C12 H12 0.9300
